data_9003443
loop_
_publ_author_name
'Iezzi, G.'
'Della Ventura, G.'
'Oberti, R.'
'Camara, F.'
'Holtz, F.'

_publ_section_title 'Synthesis and crystal-chemistry of Na(NaMg)Mg5Si8O22(OH)2, a P2_1/m amphibole'
_journal_name_full 'American Mineralogist'
_journal_page_first 640
_journal_page_last 646
_journal_volume 89
_journal_year 2004
_chemical_formula_structural Na(NaMg)Mg5Si8O22(OH)2
_chemical_formula_sum 'H2 Mg6 Na2 O24 Si8'
_space_group_IT_number 11
_symmetry_space_group_name_Hall '-P 2yb'
_symmetry_space_group_name_H-M 'P 1 21/m 1'
_cell_angle_alpha 90
_cell_angle_beta 102.50
_cell_angle_gamma 90
_cell_formula_units_Z 2
_cell_length_a 9.689
_cell_length_b 17.938
_cell_length_c 5.268
_cell_volume 893.882
_database_code_amcsd 0003533
_exptl_crystal_density_diffrn 2.982
_cod_original_formula_sum 'Na2 Mg6 Si8 O24 H2'
_cod_database_code 9003443
_amcsd_formula_title Na(NaMg)Mg5Si8O22(OH)2

loop_
_space_group_symop_operation_xyz
x,y,z
x,1/2-y,z
-x,1/2+y,-z
-x,-y,-z

loop_
_atom_site_aniso_label
_atom_site_aniso_U_11
_atom_site_aniso_U_22
_atom_site_aniso_U_33
_atom_site_aniso_U_12
_atom_site_aniso_U_13
_atom_site_aniso_U_23
NaA 0.02856 0.06194 0.05534 0.00000 0.03204 0.00000
MgM1 0.00997 0.00652 0.00858 0.00000 0.00271 -0.00047
MgM2 0.00952 0.00652 0.00938 0.00000 0.00320 0.00093
MgM3 0.01043 0.00652 0.00710 0.00000 0.00271 0.00000
NaM4 0.01179 0.00978 0.01219 0.00086 0.00690 0.00234
MgM4 0.01179 0.00978 0.01219 0.00086 0.00690 0.00234
SiT1A 0.00771 0.00489 0.00697 0.00000 0.00173 0.00000
SiT1B 0.00771 0.00652 0.00630 0.00000 0.00222 0.00047
SiT2A 0.00771 0.00489 0.00710 -0.00086 0.00173 0.00000
SiT2B 0.00952 0.00815 0.00750 -0.00258 0.00148 0.00047
O1A 0.00771 0.00489 0.00925 0.00172 0.00271 -0.00093
O1B 0.00952 0.00652 0.00630 -0.00258 0.00246 0.00047
O2A 0.00861 0.01304 0.00817 0.00000 0.00246 -0.00140
O2B 0.00861 0.00815 0.01139 -0.00086 0.00345 -0.00093
O-h3A 0.00952 0.00815 0.00858 0.00000 0.00197 0.00000
O-h3B 0.00861 0.00652 0.01193 0.00000 0.00246 0.00000
O4A 0.02085 0.00815 0.01327 -0.00602 -0.00123 -0.00093
O4B 0.02720 0.01304 0.02131 -0.01633 -0.00838 0.00982
O5A 0.01133 0.01467 0.01233 0.00172 0.00370 0.00561
O5B 0.00997 0.01630 0.01139 0.00000 0.00271 0.00608
O6A 0.01133 0.01630 0.01233 0.00344 0.00148 -0.00841
O6B 0.00997 0.01793 0.01166 0.00086 0.00148 -0.00514
O7A 0.00771 0.00815 0.02090 0.00000 0.00394 0.00000
O7B 0.01043 0.00326 0.01863 0.00000 0.00518 0.00000

loop_
_atom_site_label
_atom_site_fract_x
_atom_site_fract_y
_atom_site_fract_z
_atom_site_occupancy
_atom_site_U_iso_or_equiv
NaA 0.26540 0.25000 0.04620 1.00000 0.04509
MgM1 -0.24990 0.33820 0.48500 1.00000 0.00823
MgM2 -0.25030 0.42950 0.98420 1.00000 0.00836
MgM3 -0.24940 0.25000 0.98590 1.00000 0.00785
NaM4 -0.24610 0.50540 0.48400 0.50000 0.01064
MgM4 -0.24610 0.50540 0.48400 0.50000 0.01064
SiT1A 0.03240 0.33550 0.26190 1.00000 0.00684
SiT1B 0.53210 0.83460 0.29490 1.00000 0.00659
SiT2A 0.04080 0.42140 0.76770 1.00000 0.00671
SiT2B 0.54390 0.91950 0.79890 1.00000 0.00849
O1A -0.13690 0.33680 0.19730 1.00000 0.00735
O1B 0.36290 0.83660 0.22550 1.00000 0.00722
O2A -0.13020 0.42170 0.70180 1.00000 0.00975
O2B 0.37340 0.92190 0.73550 1.00000 0.00912
O-h3A -0.13940 0.25000 0.69430 1.00000 0.00861
O-h3B 0.35770 0.75000 0.72210 1.00000 0.00912
O4A 0.11990 0.49930 0.79590 1.00000 0.01469
O4B 0.62580 0.99380 0.76580 1.00000 0.02280
O5A 0.09690 0.36740 0.02370 1.00000 0.01267
O5B 0.60020 0.88540 0.09690 1.00000 0.01229
O6A 0.09940 0.38000 0.52770 1.00000 0.01355
O6B 0.59340 0.85780 0.59640 1.00000 0.01355
O7A 0.09210 0.25000 0.29980 1.00000 0.01191
O7B 0.59050 0.75000 0.26130 1.00000 0.01051
H1 -0.05300 0.25000 0.75100 1.00000 0.04154
H2 0.56600 0.25000 0.24100 1.00000 0.02368

loop_
_cod_changelog_entry_id
_cod_changelog_entry_author
_cod_changelog_entry_date
_cod_changelog_entry_text
1
;cod-tools version 3.10.1
Id: cif_fix_AMCSD_aniso_labels 10200 2024-08-01 14:09:44Z saulius
;
2024-08-02T12:20:25+03:00
;Changed the following '_atom_site_aniso_label' values:
'Oh3A' -> 'O-h3A'
'Oh3B' -> 'O-h3B'
;

loop_
_cod_related_entry_id
_cod_related_entry_database
_cod_related_entry_code
1 AMCSD 0003533
